data_7014848
loop_
_publ_author_name
'Poirier, Valentin'
'Roisnel, Thierry'
'Carpentier, Jean-Fran\,cois'
'Sarazin, Yann'

_publ_section_title
;
 Zinc and magnesium complexes supported by bulky multidentate
 amino-ether phenolate ligands: potent pre-catalysts for the immortal
 ring-opening polymerisation of cyclic esters.
;
_journal_issue 2
_journal_name_full 'Dalton transactions (Cambridge, England : 2003)'
_journal_page_first 523
_journal_page_last 534
_journal_paper_doi 10.1039/c0dt01219j
_journal_volume 40
_journal_year 2011
_chemical_absolute_configuration ad
_chemical_compound_source 'synthesis as described'
_chemical_formula_moiety 'C23 H39 N O2 Zn'
_chemical_formula_sum 'C23 H39 N O2 Zn'
_chemical_formula_weight 426.92
_chemical_name_systematic
;
?
;
_space_group_IT_number 19
_symmetry_cell_setting orthorhombic
_symmetry_Int_Tables_number 19
_symmetry_space_group_name_Hall 'P 2ac 2ab'
_symmetry_space_group_name_H-M 'P 21 21 21'
_atom_sites_solution_hydrogens geom
_atom_sites_solution_primary direct
_atom_sites_solution_secondary difmap
_audit_conform_dict_location ftp://ftp.iucr.org/pub/cif_core.dic
_audit_conform_dict_name cif_core.dic
_audit_conform_dict_version 2.3
_audit_creation_date 2009-09-04T10:27:47-00:00
_audit_creation_method 'WinGX routine CIF_UPDATE'
_cell_angle_alpha 90
_cell_angle_beta 90
_cell_angle_gamma 90
_cell_formula_units_Z 4
_cell_length_a 8.4855(2)
_cell_length_b 14.4219(4)
_cell_length_c 19.4610(5)
_cell_measurement_reflns_used 24351
_cell_measurement_temperature 120(2)
_cell_measurement_theta_max 27.485
_cell_measurement_theta_min 2.91
_cell_measurement_wavelength 0.71073
_cell_volume 2381.58(11)
_computing_cell_refinement 'Dirax/lsq (Duisenberg & Schreurs, 1989-2000)'
_computing_data_collection 'Collect (Bruker AXS BV, 1997-2004)'
_computing_data_reduction 'EvalCCD (Duisenberg & Schreurs 1990-2000)'
_computing_molecular_graphics 'Ortep-3 for Windows (Farrugia, 1997)'
_computing_publication_material 'WinGX publication routines (Farrugia, 1999)'
_computing_structure_refinement 'SHELXL-97 (Sheldrick, 1997)'
_computing_structure_solution 'SIR97 (Altomare et al., 1999)'
_diffrn_ambient_temperature 120(2)
_diffrn_detector 'CCD plate'
_diffrn_detector_area_resol_mean 9
_diffrn_measured_fraction_theta_full 0.997
_diffrn_measured_fraction_theta_max 0.997
_diffrn_measurement_device '95mm CCD camera on \k-goniostat'
_diffrn_measurement_device_type KappaCCD
_diffrn_measurement_method 'CCD rotation images, thin slices'
_diffrn_radiation_monochromator graphite
_diffrn_radiation_probe x-ray
_diffrn_radiation_type MoK\a
_diffrn_radiation_wavelength 0.71073
_diffrn_reflns_av_R_equivalents 0.0303
_diffrn_reflns_av_unetI/netI 0.028
_diffrn_reflns_limit_h_max 9
_diffrn_reflns_limit_h_min -11
_diffrn_reflns_limit_k_max 18
_diffrn_reflns_limit_k_min -18
_diffrn_reflns_limit_l_max 25
_diffrn_reflns_limit_l_min -25
_diffrn_reflns_number 31311
_diffrn_reflns_theta_full 27.5
_diffrn_reflns_theta_max 27.5
_diffrn_reflns_theta_min 3.01
_diffrn_source 'Enraf Nonius FR590'
_exptl_absorpt_coefficient_mu 1.047
_exptl_absorpt_correction_T_max 0.715
_exptl_absorpt_correction_T_min 0.551
_exptl_absorpt_correction_type multi-scan
_exptl_absorpt_process_details
;
[Sheldrick, G.M. (2002). SADABS Bruker AXS Inc., Madison, Wisconsin, USA]
;
_exptl_crystal_colour colourless
_exptl_crystal_density_diffrn 1.191
_exptl_crystal_density_method 'not measured'
_exptl_crystal_description prism
_exptl_crystal_F_000 920
_exptl_crystal_size_max 0.56
_exptl_crystal_size_mid 0.35
_exptl_crystal_size_min 0.32
_refine_diff_density_max 0.273
_refine_diff_density_min -0.429
_refine_diff_density_rms 0.08
_refine_ls_abs_structure_details 'Flack H D (1983), Acta Cryst. A39, 876-881'
_refine_ls_abs_structure_Flack 0.031(7)
_refine_ls_extinction_method none
_refine_ls_goodness_of_fit_ref 1.162
_refine_ls_hydrogen_treatment constr
_refine_ls_matrix_type full
_refine_ls_number_parameters 252
_refine_ls_number_reflns 5426
_refine_ls_number_restraints 0
_refine_ls_restrained_S_all 1.162
_refine_ls_R_factor_all 0.0257
_refine_ls_R_factor_gt 0.0218
_refine_ls_shift/su_max 0.005
_refine_ls_shift/su_mean 0.001
_refine_ls_structure_factor_coef Fsqd
_refine_ls_weighting_details 'calc w=1/[\s^2^(Fo^2^)+(0.0237P)^2^+0.2406P] where P=(Fo^2^+2Fc^2^)/3'
_refine_ls_weighting_scheme calc
_refine_ls_wR_factor_gt 0.052
_refine_ls_wR_factor_ref 0.0536
_reflns_number_gt 5095
_reflns_number_total 5426
_reflns_threshold_expression >2sigma(I)
_cod_data_source_file C0DT01219J.TXT
_cod_data_source_block job2
_cod_database_code 7014848

loop_
_symmetry_equiv_pos_as_xyz
'x, y, z'
'-x+1/2, -y, z+1/2'
'x+1/2, -y+1/2, -z'
'-x, y+1/2, -z+1/2'

loop_
_atom_site_label
_atom_site_type_symbol
_atom_site_fract_x
_atom_site_fract_y
_atom_site_fract_z
_atom_site_U_iso_or_equiv
_atom_site_adp_type
_atom_site_occupancy
_atom_site_symmetry_multiplicity
_atom_site_calc_flag
_atom_site_refinement_flags
_atom_site_disorder_assembly
_atom_site_disorder_group
Zn1 Zn 0.154738(19) 0.230343(12) 0.671207(8) 0.01524(5) Uani 1 1 d . . .
O1 O 0.27335(13) 0.31655(7) 0.61609(5) 0.0183(2) Uani 1 1 d . . .
C2 C 0.20129(17) 0.37990(10) 0.57719(7) 0.0143(3) Uani 1 1 d . . .
C3 C 0.25202(18) 0.47446(10) 0.57582(7) 0.0160(3) Uani 1 1 d . . .
C4 C 0.17000(19) 0.53607(10) 0.53357(7) 0.0177(3) Uani 1 1 d . . .
H4 H 0.2029 0.599 0.5332 0.021 Uiso 1 1 calc R . .
C5 C 0.04231(19) 0.51128(10) 0.49164(7) 0.0184(3) Uani 1 1 d . . .
C6 C -0.00370(17) 0.41875(11) 0.49337(7) 0.0170(3) Uani 1 1 d . . .
H6 H -0.0893 0.3992 0.4654 0.02 Uiso 1 1 calc R . .
C7 C 0.07238(18) 0.35373(10) 0.53505(7) 0.0153(3) Uani 1 1 d . . .
C8 C 0.39934(18) 0.50602(11) 0.61529(8) 0.0184(3) Uani 1 1 d . . .
C9 C 0.4301(2) 0.61073(12) 0.60795(10) 0.0307(4) Uani 1 1 d . . .
H9A H 0.5239 0.6277 0.6345 0.046 Uiso 1 1 calc R . .
H9B H 0.3389 0.6453 0.6253 0.046 Uiso 1 1 calc R . .
H9C H 0.447 0.6259 0.5594 0.046 Uiso 1 1 calc R . .
C10 C 0.5425(2) 0.45499(12) 0.58613(9) 0.0259(4) Uani 1 1 d . . .
H10A H 0.6375 0.4745 0.6109 0.039 Uiso 1 1 calc R . .
H10B H 0.5539 0.4698 0.5372 0.039 Uiso 1 1 calc R . .
H10C H 0.5278 0.388 0.5916 0.039 Uiso 1 1 calc R . .
C11 C 0.3846(2) 0.48584(14) 0.69244(8) 0.0324(4) Uani 1 1 d . . .
H11A H 0.3678 0.4193 0.6994 0.049 Uiso 1 1 calc R . .
H11B H 0.2951 0.5204 0.7113 0.049 Uiso 1 1 calc R . .
H11C H 0.4816 0.505 0.7159 0.049 Uiso 1 1 calc R . .
C12 C -0.0397(2) 0.58577(11) 0.44788(8) 0.0234(3) Uani 1 1 d . . .
C13 C -0.1229(2) 0.65529(14) 0.49542(10) 0.0391(5) Uani 1 1 d . . .
H13A H -0.1765 0.7024 0.4676 0.059 Uiso 1 1 calc R . .
H13B H -0.0449 0.6853 0.5251 0.059 Uiso 1 1 calc R . .
H13C H -0.2004 0.6225 0.5238 0.059 Uiso 1 1 calc R . .
C14 C -0.1611(3) 0.54307(15) 0.39912(12) 0.0569(7) Uani 1 1 d . . .
H14A H -0.2444 0.513 0.426 0.085 Uiso 1 1 calc R . .
H14B H -0.1095 0.497 0.3698 0.085 Uiso 1 1 calc R . .
H14C H -0.2072 0.5919 0.3704 0.085 Uiso 1 1 calc R . .
C15 C 0.0812(2) 0.63878(13) 0.40404(9) 0.0311(4) Uani 1 1 d . . .
H15A H 0.1364 0.5952 0.3738 0.047 Uiso 1 1 calc R . .
H15B H 0.1576 0.6695 0.4342 0.047 Uiso 1 1 calc R . .
H15C H 0.0267 0.6854 0.3762 0.047 Uiso 1 1 calc R . .
C16 C 0.01993(17) 0.25424(10) 0.53427(7) 0.0155(3) Uani 1 1 d . . .
H16A H -0.0648 0.247 0.4997 0.019 Uiso 1 1 calc R . .
H16B H 0.1096 0.2149 0.5197 0.019 Uiso 1 1 calc R . .
N17 N -0.03915(14) 0.22034(9) 0.60215(6) 0.0145(2) Uani 1 1 d . . .
C18 C -0.0927(2) 0.12202(10) 0.59653(8) 0.0199(3) Uani 1 1 d . . .
H18A H -0.002 0.0789 0.5962 0.024 Uiso 1 1 calc R . .
H18B H -0.156 0.1123 0.5544 0.024 Uiso 1 1 calc R . .
C19 C -0.1926(2) 0.10901(13) 0.66071(8) 0.0292(4) Uani 1 1 d . . .
H19A H -0.1257 0.0994 0.7018 0.035 Uiso 1 1 calc R . .
H19B H -0.2652 0.0557 0.6557 0.035 Uiso 1 1 calc R . .
C20 C -0.2831(2) 0.20011(13) 0.66544(10) 0.0316(4) Uani 1 1 d . . .
H20A H -0.2989 0.2181 0.714 0.038 Uiso 1 1 calc R . .
H20B H -0.3874 0.1943 0.6431 0.038 Uiso 1 1 calc R . .
C21 C -0.18035(16) 0.27291(12) 0.62773(7) 0.0197(3) Uani 1 1 d . . .
H21 H -0.2405 0.2969 0.5873 0.024 Uiso 1 1 calc R . .
C22 C -0.13299(18) 0.35433(10) 0.67272(8) 0.0213(3) Uani 1 1 d . . .
H22A H -0.0848 0.4038 0.6444 0.026 Uiso 1 1 calc R . .
H22B H -0.2266 0.3802 0.6963 0.026 Uiso 1 1 calc R . .
O23 O -0.02145(14) 0.32034(8) 0.72217(6) 0.0227(2) Uani 1 1 d . . .
C24 C 0.0220(2) 0.38982(14) 0.77100(9) 0.0358(4) Uani 1 1 d . . .
H24A H 0.0573 0.4456 0.7467 0.054 Uiso 1 1 calc R . .
H24B H 0.1076 0.3665 0.8 0.054 Uiso 1 1 calc R . .
H24C H -0.0693 0.4051 0.7998 0.054 Uiso 1 1 calc R . .
C25 C 0.2195(2) 0.13487(12) 0.73811(8) 0.0256(4) Uani 1 1 d . . .
H25A H 0.196 0.0731 0.7184 0.031 Uiso 1 1 calc R . .
H25B H 0.335 0.1389 0.7445 0.031 Uiso 1 1 calc R . .
C26 C 0.1405(3) 0.14180(13) 0.80856(8) 0.0329(4) Uani 1 1 d . . .
H26A H 0.1736 0.1992 0.8312 0.049 Uiso 1 1 calc R . .
H26B H 0.1714 0.0885 0.8368 0.049 Uiso 1 1 calc R . .
H26C H 0.0257 0.1421 0.8028 0.049 Uiso 1 1 calc R . .

loop_
_atom_site_aniso_label
_atom_site_aniso_U_11
_atom_site_aniso_U_22
_atom_site_aniso_U_33
_atom_site_aniso_U_23
_atom_site_aniso_U_13
_atom_site_aniso_U_12
Zn1 0.01749(8) 0.01351(8) 0.01471(7) 0.00165(7) -0.00304(7) 0.00141(7)
O1 0.0166(5) 0.0168(5) 0.0215(5) 0.0047(4) -0.0032(4) 0.0000(4)
C2 0.0142(7) 0.0153(7) 0.0136(6) 0.0015(5) 0.0015(5) 0.0008(5)
C3 0.0147(7) 0.0162(7) 0.0173(7) -0.0027(6) 0.0011(6) -0.0011(6)
C4 0.0182(8) 0.0131(7) 0.0217(7) 0.0008(5) 0.0000(6) -0.0012(6)
C5 0.0189(7) 0.0176(7) 0.0187(7) 0.0035(6) -0.0018(6) -0.0003(6)
C6 0.0154(7) 0.0208(7) 0.0149(7) 0.0016(6) -0.0019(5) -0.0031(6)
C7 0.0168(8) 0.0158(7) 0.0134(7) 0.0009(6) 0.0020(6) -0.0027(6)
C8 0.0181(7) 0.0153(8) 0.0219(7) -0.0011(6) -0.0032(6) -0.0026(6)
C9 0.0265(10) 0.0165(8) 0.0491(11) -0.0026(8) -0.0135(8) -0.0029(7)
C10 0.0164(8) 0.0253(9) 0.0359(9) -0.0053(7) -0.0040(7) -0.0003(7)
C11 0.0384(11) 0.0384(10) 0.0203(8) -0.0052(7) -0.0054(7) -0.0131(8)
C12 0.0235(8) 0.0181(8) 0.0287(8) 0.0075(7) -0.0063(7) -0.0003(7)
C13 0.0385(12) 0.0374(10) 0.0414(11) 0.0163(8) 0.0097(9) 0.0190(9)
C14 0.0652(15) 0.0379(12) 0.0674(15) 0.0270(11) -0.0479(14) -0.0143(13)
C15 0.0348(10) 0.0259(9) 0.0325(9) 0.0116(8) 0.0065(8) 0.0058(8)
C16 0.0179(7) 0.0172(8) 0.0113(6) 0.0001(5) -0.0009(5) -0.0021(6)
N17 0.0162(6) 0.0133(6) 0.0139(5) 0.0013(5) -0.0004(4) -0.0009(5)
C18 0.0254(8) 0.0134(7) 0.0209(7) 0.0031(6) -0.0056(6) -0.0052(6)
C19 0.0340(10) 0.0312(9) 0.0223(8) 0.0081(7) -0.0034(7) -0.0156(8)
C20 0.0250(8) 0.0404(10) 0.0292(9) -0.0040(8) 0.0070(7) -0.0135(7)
C21 0.0160(7) 0.0249(7) 0.0182(6) 0.0043(6) -0.0015(5) 0.0042(7)
C22 0.0224(8) 0.0188(7) 0.0226(7) 0.0029(6) 0.0026(7) 0.0077(6)
O23 0.0237(6) 0.0225(6) 0.0220(5) -0.0074(5) -0.0037(4) 0.0038(5)
C24 0.0351(10) 0.0382(11) 0.0341(10) -0.0223(8) -0.0005(8) 0.0020(9)
C25 0.0281(9) 0.0248(9) 0.0239(8) 0.0071(7) -0.0049(7) 0.0046(7)
C26 0.0427(11) 0.0334(9) 0.0226(8) 0.0089(7) -0.0052(8) 0.0012(9)

loop_
_atom_type_symbol
_atom_type_description
_atom_type_scat_dispersion_real
_atom_type_scat_dispersion_imag
_atom_type_scat_source
C C 0.0033 0.0016 'International Tables Vol C Tables 4.2.6.8 and 6.1.1.4'
H H 0 0 'International Tables Vol C Tables 4.2.6.8 and 6.1.1.4'
N N 0.0061 0.0033 'International Tables Vol C Tables 4.2.6.8 and 6.1.1.4'
O O 0.0106 0.006 'International Tables Vol C Tables 4.2.6.8 and 6.1.1.4'
Zn Zn 0.2839 1.4301 'International Tables Vol C Tables 4.2.6.8 and 6.1.1.4'

loop_
_geom_angle_atom_site_label_1
_geom_angle_atom_site_label_2
_geom_angle_atom_site_label_3
_geom_angle
_geom_angle_site_symmetry_1
_geom_angle_site_symmetry_3
_geom_angle_publ_flag
O1 Zn1 C25 132.26(6) . . ?
O1 Zn1 N17 95.51(4) . . ?
C25 Zn1 N17 125.76(6) . . ?
O1 Zn1 O23 102.94(5) . . ?
C25 Zn1 O23 107.55(6) . . ?
N17 Zn1 O23 78.50(4) . . ?
C2 O1 Zn1 121.22(9) . . ?
O1 C2 C7 119.94(13) . . ?
O1 C2 C3 121.69(13) . . ?
C7 C2 C3 118.36(13) . . ?
C4 C3 C2 117.88(13) . . ?
C4 C3 C8 120.76(13) . . ?
C2 C3 C8 121.20(13) . . ?
C3 C4 C5 124.43(13) . . ?
C3 C4 H4 117.8 . . ?
C5 C4 H4 117.8 . . ?
C6 C5 C4 116.57(13) . . ?
C6 C5 C12 123.84(14) . . ?
C4 C5 C12 119.58(13) . . ?
C5 C6 C7 121.87(14) . . ?
C5 C6 H6 119.1 . . ?
C7 C6 H6 119.1 . . ?
C6 C7 C2 120.88(14) . . ?
C6 C7 C16 119.86(13) . . ?
C2 C7 C16 119.24(13) . . ?
C10 C8 C11 109.65(14) . . ?
C10 C8 C3 108.56(12) . . ?
C11 C8 C3 111.52(13) . . ?
C10 C8 C9 107.64(14) . . ?
C11 C8 C9 106.89(14) . . ?
C3 C8 C9 112.47(13) . . ?
C8 C9 H9A 109.5 . . ?
C8 C9 H9B 109.5 . . ?
H9A C9 H9B 109.5 . . ?
C8 C9 H9C 109.5 . . ?
H9A C9 H9C 109.5 . . ?
H9B C9 H9C 109.5 . . ?
C8 C10 H10A 109.5 . . ?
C8 C10 H10B 109.5 . . ?
H10A C10 H10B 109.5 . . ?
C8 C10 H10C 109.5 . . ?
H10A C10 H10C 109.5 . . ?
H10B C10 H10C 109.5 . . ?
C8 C11 H11A 109.5 . . ?
C8 C11 H11B 109.5 . . ?
H11A C11 H11B 109.5 . . ?
C8 C11 H11C 109.5 . . ?
H11A C11 H11C 109.5 . . ?
H11B C11 H11C 109.5 . . ?
C14 C12 C13 109.06(17) . . ?
C14 C12 C5 111.53(14) . . ?
C13 C12 C5 109.30(13) . . ?
C14 C12 C15 107.77(15) . . ?
C13 C12 C15 108.44(15) . . ?
C5 C12 C15 110.67(14) . . ?
C12 C13 H13A 109.5 . . ?
C12 C13 H13B 109.5 . . ?
H13A C13 H13B 109.5 . . ?
C12 C13 H13C 109.5 . . ?
H13A C13 H13C 109.5 . . ?
H13B C13 H13C 109.5 . . ?
C12 C14 H14A 109.5 . . ?
C12 C14 H14B 109.5 . . ?
H14A C14 H14B 109.5 . . ?
C12 C14 H14C 109.5 . . ?
H14A C14 H14C 109.5 . . ?
H14B C14 H14C 109.5 . . ?
C12 C15 H15A 109.5 . . ?
C12 C15 H15B 109.5 . . ?
H15A C15 H15B 109.5 . . ?
C12 C15 H15C 109.5 . . ?
H15A C15 H15C 109.5 . . ?
H15B C15 H15C 109.5 . . ?
N17 C16 C7 113.74(11) . . ?
N17 C16 H16A 108.8 . . ?
C7 C16 H16A 108.8 . . ?
N17 C16 H16B 108.8 . . ?
C7 C16 H16B 108.8 . . ?
H16A C16 H16B 107.7 . . ?
C18 N17 C16 110.36(11) . . ?
C18 N17 C21 105.11(12) . . ?
C16 N17 C21 113.27(11) . . ?
C18 N17 Zn1 110.23(9) . . ?
C16 N17 Zn1 106.05(8) . . ?
C21 N17 Zn1 111.89(8) . . ?
N17 C18 C19 103.09(12) . . ?
N17 C18 H18A 111.1 . . ?
C19 C18 H18A 111.1 . . ?
N17 C18 H18B 111.1 . . ?
C19 C18 H18B 111.1 . . ?
H18A C18 H18B 109.1 . . ?
C18 C19 C20 102.94(13) . . ?
C18 C19 H19A 111.2 . . ?
C20 C19 H19A 111.2 . . ?
C18 C19 H19B 111.2 . . ?
C20 C19 H19B 111.2 . . ?
H19A C19 H19B 109.1 . . ?
C19 C20 C21 105.77(14) . . ?
C19 C20 H20A 110.6 . . ?
C21 C20 H20A 110.6 . . ?
C19 C20 H20B 110.6 . . ?
C21 C20 H20B 110.6 . . ?
H20A C20 H20B 108.7 . . ?
N17 C21 C22 111.72(11) . . ?
N17 C21 C20 105.29(13) . . ?
C22 C21 C20 113.55(12) . . ?
N17 C21 H21 108.7 . . ?
C22 C21 H21 108.7 . . ?
C20 C21 H21 108.7 . . ?
O23 C22 C21 107.26(11) . . ?
O23 C22 H22A 110.3 . . ?
C21 C22 H22A 110.3 . . ?
O23 C22 H22B 110.3 . . ?
C21 C22 H22B 110.3 . . ?
H22A C22 H22B 108.5 . . ?
C24 O23 C22 112.09(13) . . ?
C24 O23 Zn1 122.32(10) . . ?
C22 O23 Zn1 110.18(8) . . ?
O23 C24 H24A 109.5 . . ?
O23 C24 H24B 109.5 . . ?
H24A C24 H24B 109.5 . . ?
O23 C24 H24C 109.5 . . ?
H24A C24 H24C 109.5 . . ?
H24B C24 H24C 109.5 . . ?
C26 C25 Zn1 115.08(12) . . ?
C26 C25 H25A 108.5 . . ?
Zn1 C25 H25A 108.5 . . ?
C26 C25 H25B 108.5 . . ?
Zn1 C25 H25B 108.5 . . ?
H25A C25 H25B 107.5 . . ?
C25 C26 H26A 109.5 . . ?
C25 C26 H26B 109.5 . . ?
H26A C26 H26B 109.5 . . ?
C25 C26 H26C 109.5 . . ?
H26A C26 H26C 109.5 . . ?
H26B C26 H26C 109.5 . . ?

loop_
_geom_bond_atom_site_label_1
_geom_bond_atom_site_label_2
_geom_bond_distance
_geom_bond_site_symmetry_2
_geom_bond_publ_flag
Zn1 O1 1.9259(11) . ?
Zn1 C25 1.9730(15) . ?
Zn1 N17 2.1293(12) . ?
Zn1 O23 2.2144(11) . ?
O1 C2 1.3348(18) . ?
C2 C7 1.418(2) . ?
C2 C3 1.430(2) . ?
C3 C4 1.396(2) . ?
C3 C8 1.536(2) . ?
C4 C5 1.403(2) . ?
C4 H4 0.95 . ?
C5 C6 1.391(2) . ?
C5 C12 1.537(2) . ?
C6 C7 1.398(2) . ?
C6 H6 0.95 . ?
C7 C16 1.502(2) . ?
C8 C10 1.529(2) . ?
C8 C11 1.534(2) . ?
C8 C9 1.539(2) . ?
C9 H9A 0.98 . ?
C9 H9B 0.98 . ?
C9 H9C 0.98 . ?
C10 H10A 0.98 . ?
C10 H10B 0.98 . ?
C10 H10C 0.98 . ?
C11 H11A 0.98 . ?
C11 H11B 0.98 . ?
C11 H11C 0.98 . ?
C12 C14 1.530(3) . ?
C12 C13 1.536(3) . ?
C12 C15 1.538(2) . ?
C13 H13A 0.98 . ?
C13 H13B 0.98 . ?
C13 H13C 0.98 . ?
C14 H14A 0.98 . ?
C14 H14B 0.98 . ?
C14 H14C 0.98 . ?
C15 H15A 0.98 . ?
C15 H15B 0.98 . ?
C15 H15C 0.98 . ?
C16 N17 1.4951(17) . ?
C16 H16A 0.99 . ?
C16 H16B 0.99 . ?
N17 C18 1.4931(19) . ?
N17 C21 1.5026(19) . ?
C18 C19 1.521(2) . ?
C18 H18A 0.99 . ?
C18 H18B 0.99 . ?
C19 C20 1.525(3) . ?
C19 H19A 0.99 . ?
C19 H19B 0.99 . ?
C20 C21 1.550(2) . ?
C20 H20A 0.99 . ?
C20 H20B 0.99 . ?
C21 C22 1.519(2) . ?
C21 H21 1 . ?
C22 O23 1.4360(19) . ?
C22 H22A 0.99 . ?
C22 H22B 0.99 . ?
O23 C24 1.4293(19) . ?
C24 H24A 0.98 . ?
C24 H24B 0.98 . ?
C24 H24C 0.98 . ?
C25 C26 1.529(2) . ?
C25 H25A 0.99 . ?
C25 H25B 0.99 . ?
C26 H26A 0.98 . ?
C26 H26B 0.98 . ?
C26 H26C 0.98 . ?

loop_
_geom_torsion_atom_site_label_1
_geom_torsion_atom_site_label_2
_geom_torsion_atom_site_label_3
_geom_torsion_atom_site_label_4
_geom_torsion
_geom_torsion_site_symmetry_1
_geom_torsion_site_symmetry_2
_geom_torsion_site_symmetry_3
_geom_torsion_site_symmetry_4
_geom_torsion_publ_flag
C25 Zn1 O1 C2 -175.43(11) . . . . ?
N17 Zn1 O1 C2 32.82(11) . . . . ?
O23 Zn1 O1 C2 -46.62(11) . . . . ?
Zn1 O1 C2 C7 -46.34(16) . . . . ?
Zn1 O1 C2 C3 134.59(12) . . . . ?
O1 C2 C3 C4 179.90(13) . . . . ?
C7 C2 C3 C4 0.8(2) . . . . ?
O1 C2 C3 C8 4.4(2) . . . . ?
C7 C2 C3 C8 -174.73(13) . . . . ?
C2 C3 C4 C5 -0.8(2) . . . . ?
C8 C3 C4 C5 174.72(14) . . . . ?
C3 C4 C5 C6 0.2(2) . . . . ?
C3 C4 C5 C12 179.36(14) . . . . ?
C4 C5 C6 C7 0.5(2) . . . . ?
C12 C5 C6 C7 -178.66(14) . . . . ?
C5 C6 C7 C2 -0.4(2) . . . . ?
C5 C6 C7 C16 -179.03(14) . . . . ?
O1 C2 C7 C6 -179.32(13) . . . . ?
C3 C2 C7 C6 -0.2(2) . . . . ?
O1 C2 C7 C16 -0.7(2) . . . . ?
C3 C2 C7 C16 178.38(13) . . . . ?
C4 C3 C8 C10 -113.19(16) . . . . ?
C2 C3 C8 C10 62.23(18) . . . . ?
C4 C3 C8 C11 125.90(16) . . . . ?
C2 C3 C8 C11 -58.69(19) . . . . ?
C4 C3 C8 C9 5.8(2) . . . . ?
C2 C3 C8 C9 -178.77(14) . . . . ?
C6 C5 C12 C14 -8.3(2) . . . . ?
C4 C5 C12 C14 172.63(17) . . . . ?
C6 C5 C12 C13 112.39(18) . . . . ?
C4 C5 C12 C13 -66.70(19) . . . . ?
C6 C5 C12 C15 -128.24(17) . . . . ?
C4 C5 C12 C15 52.7(2) . . . . ?
C6 C7 C16 N17 -118.33(14) . . . . ?
C2 C7 C16 N17 63.06(17) . . . . ?
C7 C16 N17 C18 178.50(12) . . . . ?
C7 C16 N17 C21 60.97(16) . . . . ?
C7 C16 N17 Zn1 -62.12(13) . . . . ?
O1 Zn1 N17 C18 138.38(9) . . . . ?
C25 Zn1 N17 C18 -16.05(12) . . . . ?
O23 Zn1 N17 C18 -119.50(10) . . . . ?
O1 Zn1 N17 C16 18.92(9) . . . . ?
C25 Zn1 N17 C16 -135.51(10) . . . . ?
O23 Zn1 N17 C16 121.04(9) . . . . ?
O1 Zn1 N17 C21 -105.04(10) . . . . ?
C25 Zn1 N17 C21 100.53(11) . . . . ?
O23 Zn1 N17 C21 -2.93(9) . . . . ?
C16 N17 C18 C19 -163.15(12) . . . . ?
C21 N17 C18 C19 -40.69(14) . . . . ?
Zn1 N17 C18 C19 80.04(12) . . . . ?
N17 C18 C19 C20 40.66(15) . . . . ?
C18 C19 C20 C21 -25.46(17) . . . . ?
C18 N17 C21 C22 147.99(12) . . . . ?
C16 N17 C21 C22 -91.45(14) . . . . ?
Zn1 N17 C21 C22 28.36(14) . . . . ?
C18 N17 C21 C20 24.29(14) . . . . ?
C16 N17 C21 C20 144.85(12) . . . . ?
Zn1 N17 C21 C20 -95.34(12) . . . . ?
C19 C20 C21 N17 1.17(16) . . . . ?
C19 C20 C21 C22 -121.36(14) . . . . ?
N17 C21 C22 O23 -48.70(15) . . . . ?
C20 C21 C22 O23 70.21(16) . . . . ?
C21 C22 O23 C24 -175.30(13) . . . . ?
C21 C22 O23 Zn1 44.88(13) . . . . ?
O1 Zn1 O23 C24 -65.87(13) . . . . ?
C25 Zn1 O23 C24 76.91(14) . . . . ?
N17 Zn1 O23 C24 -158.96(13) . . . . ?
O1 Zn1 O23 C22 69.10(10) . . . . ?
C25 Zn1 O23 C22 -148.12(10) . . . . ?
N17 Zn1 O23 C22 -23.98(10) . . . . ?
O1 Zn1 C25 C26 126.74(13) . . . . ?
N17 Zn1 C25 C26 -88.75(14) . . . . ?
O23 Zn1 C25 C26 -0.46(15) . . . . ?
